data_2221126
loop_
_publ_author_name
'\,Sahin, Ertan'
'Baran, Arif'
'Balc\?i, Metin'

_publ_section_title
;<i>rac</i>-(2<i>R*</i>,3<i>S</i>*,5<i>S*</i>,6<i>R*</i>,7<i>S*</i>,8<i>S</i>*)-7,8-Dichlorobicyclo[2.2.2]octane-2,3,5,6-tetrayl
 tetraacetate
;
_journal_coeditor_code KP2205
_journal_issue 3
_journal_name_full 'Acta Crystallographica Section E'
_journal_page_first o526
_journal_page_last o527
_journal_paper_doi 10.1107/S160053680900484X
_journal_volume 65
_journal_year 2009
_chemical_formula_iupac 'C16 H20 Cl2 O8'
_chemical_formula_moiety 'C16 H20 Cl2 O8'
_chemical_formula_sum 'C16 H20 Cl2 O8'
_chemical_formula_weight 411.22
_chemical_name_systematic
;
<i>rac</i>-(2<i>R*</i>,3<i>S</i>*,5<i>S*</i>,6<i>R*</i>,7<i>S*</i>,
8<i>S</i>*)-7,8-Dichlorobicyclo[2.2.2]octane-2,3,5,6-tetrayl tetraacetate
;
_space_group_IT_number 14
_symmetry_cell_setting monoclinic
_symmetry_space_group_name_Hall '-P 2yab'
_symmetry_space_group_name_H-M 'P 1 21/a 1'
_atom_sites_solution_hydrogens geom
_atom_sites_solution_primary direct
_atom_sites_solution_secondary difmap
_audit_creation_method 'WinGX routine CIF_UPDATE'
_cell_angle_alpha 90
_cell_angle_beta 90.189(2)
_cell_angle_gamma 90
_cell_formula_units_Z 4
_cell_length_a 10.1061(3)
_cell_length_b 13.3383(4)
_cell_length_c 14.2229(3)
_cell_measurement_reflns_used 16740
_cell_measurement_temperature 294(2)
_cell_measurement_theta_max 30.0326
_cell_measurement_theta_min 2.9015
_cell_volume 1917.21(9)
_computing_cell_refinement 'CrystalClear (Rigaku/MSC, 2005)'
_computing_data_collection 'CrystalClear (Rigaku/MSC, 2005)'
_computing_data_reduction 'CrystalClear (Rigaku/MSC, 2005)'
_computing_molecular_graphics 'ORTEP-3 for Windows (Farrugia, 1997)'
_computing_publication_material 'WinGX (Farrugia, 1999)'
_computing_structure_refinement 'SHELXL97 (Sheldrick, 2008)'
_computing_structure_solution 'SHELXS97 (Sheldrick, 2008)'
_diffrn_ambient_temperature 294(2)
_diffrn_detector_area_resol_mean 10
_diffrn_measured_fraction_theta_full 0.989
_diffrn_measured_fraction_theta_max 0.989
_diffrn_measurement_device 'Rigaku R-AXIS RAPID-S'
_diffrn_measurement_method dtprofit.ref
_diffrn_radiation_monochromator graphite
_diffrn_radiation_type MoK\a
_diffrn_radiation_wavelength 0.71073
_diffrn_reflns_av_R_equivalents 0.0236
_diffrn_reflns_limit_h_max 14
_diffrn_reflns_limit_h_min -14
_diffrn_reflns_limit_k_max 18
_diffrn_reflns_limit_k_min -18
_diffrn_reflns_limit_l_max 20
_diffrn_reflns_limit_l_min -20
_diffrn_reflns_number 54750
_diffrn_reflns_reduction_process 'Lp corrections applied'
_diffrn_reflns_theta_full 30.18
_diffrn_reflns_theta_max 30.18
_diffrn_reflns_theta_min 2.9
_exptl_absorpt_coefficient_mu 0.378
_exptl_absorpt_correction_T_max 0.927
_exptl_absorpt_correction_T_min 0.873
_exptl_absorpt_correction_type multi-scan
_exptl_absorpt_process_details '(Blessing, 1995)'
_exptl_crystal_colour Colourless
_exptl_crystal_density_diffrn 1.425
_exptl_crystal_density_method 'not measured'
_exptl_crystal_description Block
_exptl_crystal_F_000 856
_exptl_crystal_size_max 0.5
_exptl_crystal_size_mid 0.3
_exptl_crystal_size_min 0.2
_refine_diff_density_max 0.381
_refine_diff_density_min -0.379
_refine_ls_extinction_method none
_refine_ls_goodness_of_fit_ref 1.322
_refine_ls_hydrogen_treatment constr
_refine_ls_matrix_type full
_refine_ls_number_parameters 239
_refine_ls_number_reflns 5628
_refine_ls_number_restraints 0
_refine_ls_restrained_S_all 1.322
_refine_ls_R_factor_all 0.0654
_refine_ls_R_factor_gt 0.0647
_refine_ls_shift/su_max 0
_refine_ls_shift/su_mean 0
_refine_ls_structure_factor_coef Fsqd
_refine_ls_weighting_details 'calc w=1/[\s^2^(Fo^2^)+(0.0494P)^2^+0.7822P] where P=(Fo^2^+2Fc^2^)/3'
_refine_ls_weighting_scheme calc
_refine_ls_wR_factor_ref 0.1571
_reflns_number_gt 5575
_reflns_number_total 5628
_reflns_threshold_expression I>2\s(I)
_cod_data_source_file kp2205.cif
_cod_data_source_block I
_cod_original_sg_symbol_H-M 'P 21/a'
_cod_database_code 2221126
_cod_database_fobs_code 2221126

loop_
_symmetry_equiv_pos_as_xyz
'x, y, z'
'-x+1/2, y+1/2, -z'
'-x, -y, -z'
'x-1/2, -y-1/2, z'

loop_
_atom_site_type_symbol
_atom_site_label
_atom_site_fract_x
_atom_site_fract_y
_atom_site_fract_z
_atom_site_U_iso_or_equiv
_atom_site_adp_type
_atom_site_calc_flag
_atom_site_refinement_flags
_atom_site_occupancy
_atom_site_disorder_assembly
_atom_site_disorder_group
O O1 0.43075(15) 0.68316(10) 0.83281(11) 0.0493(3) Uani d . 1 . .
O O2 0.40605(14) 0.67994(10) 0.65495(10) 0.0456(3) Uani d . 1 . .
O O3 0.65280(15) 0.43371(11) 0.67091(11) 0.0515(4) Uani d . 1 . .
O O4 0.61501(15) 0.40594(12) 0.84846(12) 0.0562(4) Uani d . 1 . .
O O6 0.7006(2) 0.27009(13) 0.68650(16) 0.0760(6) Uani d . 1 . .
C C1 0.4340(2) 0.49728(14) 0.64831(14) 0.0432(4) Uani d . 1 . .
H H1 0.4388 0.4942 0.5796 0.052 Uiso calc R 1 . .
O O7 0.5083(2) 0.68542(15) 0.51586(12) 0.0707(5) Uani d . 1 . .
C C3 0.49349(19) 0.59673(14) 0.79258(14) 0.0431(4) Uani d . 1 . .
H H3 0.5857 0.5931 0.8139 0.052 Uiso calc R 1 . .
O O5 0.5382(3) 0.2886(2) 0.94322(18) 0.1158(11) Uani d . 1 . .
C C9 0.7365(2) 0.35432(17) 0.67186(17) 0.0565(5) Uani d . 1 . .
C C5 0.49031(19) 0.41067(14) 0.79928(14) 0.0445(4) Uani d . 1 . .
H H5 0.4368 0.3518 0.8151 0.053 Uiso calc R 1 . .
C C8 0.27942(19) 0.50853(14) 0.78399(14) 0.0436(4) Uani d . 1 . .
H H8 0.2452 0.5772 0.7868 0.052 Uiso calc R 1 . .
C C2 0.48878(19) 0.59749(13) 0.68357(14) 0.0411(4) Uani d . 1 . .
H H2 0.5783 0.6073 0.6589 0.049 Uiso calc R 1 . .
C C7 0.2918(2) 0.47717(15) 0.68102(14) 0.0451(4) Uani d . 1 . .
H H7 0.2761 0.4048 0.6773 0.054 Uiso calc R 1 . .
C C6 0.5167(2) 0.41264(14) 0.69188(15) 0.0454(4) Uani d . 1 . .
H H6 0.4911 0.3483 0.6640 0.055 Uiso calc R 1 . .
C C13 0.4288(2) 0.71914(16) 0.56923(15) 0.0492(4) Uani d . 1 . .
C C4 0.41742(19) 0.50589(14) 0.82877(14) 0.0420(4) Uani d . 1 . .
H H4 0.4103 0.5088 0.8974 0.050 Uiso calc R 1 . .
C C14 0.4989(2) 0.76967(16) 0.82909(17) 0.0551(5) Uani d . 1 . .
C C12 0.7623(3) 0.3419(3) 0.9605(2) 0.0785(8) Uani d . 1 . .
H H12C 0.7600 0.3159 1.0234 0.118 Uiso calc R 1 . .
H H12A 0.7942 0.4097 0.9617 0.118 Uiso calc R 1 . .
H H12B 0.8202 0.3015 0.9229 0.118 Uiso calc R 1 . .
C C15 0.4182(3) 0.85465(19) 0.8642(2) 0.0736(7) Uani d . 1 . .
H H15A 0.4056 0.8478 0.9307 0.110 Uiso calc R 1 . .
H H15B 0.3337 0.8546 0.8331 0.110 Uiso calc R 1 . .
H H15C 0.4630 0.9166 0.8514 0.110 Uiso calc R 1 . .
C C10 0.6262(3) 0.3398(2) 0.91940(16) 0.0590(5) Uani d . 1 . .
C C11 0.8745(3) 0.3867(2) 0.6533(2) 0.0790(8) Uani d . 1 . .
H H11C 0.9172 0.4033 0.7116 0.119 Uiso calc R 1 . .
H H11A 0.8737 0.4444 0.6130 0.119 Uiso calc R 1 . .
H H11B 0.9218 0.3332 0.6232 0.119 Uiso calc R 1 . .
C C16 0.3424(3) 0.8084(2) 0.5524(2) 0.0740(8) Uani d . 1 . .
H H16C 0.3678 0.8405 0.4948 0.111 Uiso calc R 1 . .
H H16B 0.3521 0.8548 0.6036 0.111 Uiso calc R 1 . .
H H16A 0.2518 0.7873 0.5481 0.111 Uiso calc R 1 . .
O O8 0.60945(19) 0.77413(14) 0.79959(18) 0.0809(6) Uani d . 1 . .
Cl Cl2 0.16803(6) 0.42687(5) 0.84582(5) 0.06100(17) Uani d . 1 . .
Cl Cl1 0.16992(6) 0.53836(5) 0.60893(5) 0.06395(18) Uani d . 1 . .

loop_
_atom_site_aniso_label
_atom_site_aniso_U_11
_atom_site_aniso_U_22
_atom_site_aniso_U_33
_atom_site_aniso_U_12
_atom_site_aniso_U_13
_atom_site_aniso_U_23
O1 0.0548(8) 0.0384(7) 0.0547(8) -0.0079(6) 0.0039(6) -0.0063(6)
O2 0.0461(7) 0.0389(7) 0.0519(7) 0.0066(5) 0.0045(6) 0.0054(5)
O3 0.0473(8) 0.0395(7) 0.0676(9) 0.0078(6) 0.0118(7) 0.0062(6)
O4 0.0438(8) 0.0582(9) 0.0665(9) 0.0014(6) -0.0081(7) 0.0147(7)
O6 0.0746(12) 0.0437(9) 0.1097(16) 0.0146(8) 0.0097(11) 0.0094(9)
C1 0.0472(10) 0.0381(9) 0.0445(9) 0.0027(7) 0.0024(7) 0.0014(7)
O7 0.0774(12) 0.0783(12) 0.0564(10) 0.0201(10) 0.0151(9) 0.0154(9)
C3 0.0414(9) 0.0386(9) 0.0493(10) -0.0036(7) -0.0006(7) 0.0007(7)
O5 0.0850(15) 0.163(3) 0.0992(17) -0.0404(16) -0.0287(12) 0.0788(18)
C9 0.0581(12) 0.0464(11) 0.0650(13) 0.0160(9) 0.0092(10) 0.0055(10)
C5 0.0413(9) 0.0396(9) 0.0527(10) 0.0002(7) -0.0017(8) 0.0076(8)
C8 0.0406(9) 0.0368(9) 0.0534(10) -0.0030(7) 0.0038(8) 0.0028(7)
C2 0.0382(8) 0.0356(8) 0.0496(10) 0.0026(7) 0.0038(7) 0.0056(7)
C7 0.0446(10) 0.0382(9) 0.0525(10) -0.0019(7) -0.0041(8) -0.0013(8)
C6 0.0449(10) 0.0358(9) 0.0556(11) 0.0020(7) 0.0042(8) 0.0014(8)
C13 0.0514(11) 0.0437(10) 0.0525(11) 0.0014(8) -0.0026(9) 0.0080(8)
C4 0.0425(9) 0.0396(9) 0.0439(9) -0.0033(7) 0.0010(7) 0.0031(7)
C14 0.0606(13) 0.0411(10) 0.0636(13) -0.0115(9) -0.0101(10) 0.0013(9)
C12 0.0621(15) 0.104(2) 0.0691(16) 0.0164(15) -0.0158(13) 0.0076(15)
C15 0.092(2) 0.0414(12) 0.0874(19) -0.0048(12) -0.0021(15) -0.0067(12)
C10 0.0579(13) 0.0691(14) 0.0500(11) 0.0075(11) -0.0047(10) 0.0066(10)
C11 0.0552(14) 0.0768(18) 0.105(2) 0.0165(13) 0.0163(14) 0.0124(16)
C16 0.0815(18) 0.0573(14) 0.0833(18) 0.0202(13) -0.0038(14) 0.0190(13)
O8 0.0582(11) 0.0543(10) 0.1301(18) -0.0180(8) 0.0015(11) 0.0029(11)
Cl2 0.0510(3) 0.0560(3) 0.0761(4) -0.0096(2) 0.0142(3) 0.0077(3)
Cl1 0.0534(3) 0.0690(4) 0.0694(4) 0.0004(3) -0.0176(3) 0.0018(3)

loop_
_atom_type_symbol
_atom_type_description
_atom_type_scat_dispersion_real
_atom_type_scat_dispersion_imag
_atom_type_scat_source
C C 0.0033 0.0016 'International Tables Vol C Tables 4.2.6.8 and 6.1.1.4'
H H 0 0 'International Tables Vol C Tables 4.2.6.8 and 6.1.1.4'
O O 0.0106 0.006 'International Tables Vol C Tables 4.2.6.8 and 6.1.1.4'
Br Br -0.2901 2.4595 'International Tables Vol C Tables 4.2.6.8 and 6.1.1.4'
Cl Cl 0.1484 0.1585 'International Tables Vol C Tables 4.2.6.8 and 6.1.1.4'

loop_
_geom_angle_atom_site_label_1
_geom_angle_atom_site_label_2
_geom_angle_atom_site_label_3
_geom_angle_site_symmetry_1
_geom_angle_site_symmetry_3
_geom_angle
_geom_angle_publ_flag
C14 O1 C3 . . 116.52(17) ?
C13 O2 C2 . . 116.86(15) ?
C9 O3 C6 . . 116.31(17) ?
C10 O4 C5 . . 117.68(18) ?
C2 C1 C6 . . 108.32(16) ?
C2 C1 C7 . . 113.02(16) ?
C6 C1 C7 . . 104.95(16) ?
C2 C1 H1 . . 110.1 ?
C6 C1 H1 . . 110.1 ?
C7 C1 H1 . . 110.1 ?
O1 C3 C4 . . 106.24(15) ?
O1 C3 C2 . . 112.40(15) ?
C4 C3 C2 . . 109.19(15) ?
O1 C3 H3 . . 109.6 ?
C4 C3 H3 . . 109.6 ?
C2 C3 H3 . . 109.6 ?
O6 C9 O3 . . 123.0(2) ?
O6 C9 C11 . . 126.0(2) ?
O3 C9 C11 . . 111.0(2) ?
O4 C5 C4 . . 108.96(17) ?
O4 C5 C6 . . 109.03(16) ?
C4 C5 C6 . . 109.92(15) ?
O4 C5 H5 . . 109.6 ?
C4 C5 H5 . . 109.6 ?
C6 C5 H5 . . 109.6 ?
C7 C8 C4 . . 108.35(16) ?
C7 C8 Cl2 . . 110.86(13) ?
C4 C8 Cl2 . . 110.69(13) ?
C7 C8 H8 . . 109.0 ?
C4 C8 H8 . . 109.0 ?
Cl2 C8 H8 . . 109.0 ?
O2 C2 C1 . . 111.44(16) ?
O2 C2 C3 . . 107.67(15) ?
C1 C2 C3 . . 109.37(15) ?
O2 C2 H2 . . 109.4 ?
C1 C2 H2 . . 109.4 ?
C3 C2 H2 . . 109.4 ?
C8 C7 C1 . . 108.79(16) ?
C8 C7 Cl1 . . 111.38(14) ?
C1 C7 Cl1 . . 112.85(14) ?
C8 C7 H7 . . 107.9 ?
C1 C7 H7 . . 107.9 ?
Cl1 C7 H7 . . 107.9 ?
O3 C6 C1 . . 107.03(15) ?
O3 C6 C5 . . 112.04(17) ?
C1 C6 C5 . . 108.37(16) ?
O3 C6 H6 . . 109.8 ?
C1 C6 H6 . . 109.8 ?
C5 C6 H6 . . 109.8 ?
O7 C13 O2 . . 123.09(19) ?
O7 C13 C16 . . 126.3(2) ?
O2 C13 C16 . . 110.6(2) ?
C3 C4 C5 . . 108.89(16) ?
C3 C4 C8 . . 107.50(15) ?
C5 C4 C8 . . 110.13(16) ?
C3 C4 H4 . . 110.1 ?
C5 C4 H4 . . 110.1 ?
C8 C4 H4 . . 110.1 ?
O8 C14 O1 . . 122.4(2) ?
O8 C14 C15 . . 126.5(2) ?
O1 C14 C15 . . 111.1(2) ?
C10 C12 H12C . . 109.5 ?
C10 C12 H12A . . 109.5 ?
H12C C12 H12A . . 109.5 ?
C10 C12 H12B . . 109.5 ?
H12C C12 H12B . . 109.5 ?
H12A C12 H12B . . 109.5 ?
C14 C15 H15A . . 109.5 ?
C14 C15 H15B . . 109.5 ?
H15A C15 H15B . . 109.5 ?
C14 C15 H15C . . 109.5 ?
H15A C15 H15C . . 109.5 ?
H15B C15 H15C . . 109.5 ?
O5 C10 O4 . . 122.5(2) ?
O5 C10 C12 . . 126.6(3) ?
O4 C10 C12 . . 110.9(2) ?
C9 C11 H11C . . 109.5 ?
C9 C11 H11A . . 109.5 ?
H11C C11 H11A . . 109.5 ?
C9 C11 H11B . . 109.5 ?
H11C C11 H11B . . 109.5 ?
H11A C11 H11B . . 109.5 ?
C13 C16 H16C . . 109.5 ?
C13 C16 H16B . . 109.5 ?
H16C C16 H16B . . 109.5 ?
C13 C16 H16A . . 109.5 ?
H16C C16 H16A . . 109.5 ?
H16B C16 H16A . . 109.5 ?

loop_
_geom_bond_atom_site_label_1
_geom_bond_atom_site_label_2
_geom_bond_site_symmetry_2
_geom_bond_distance
_geom_bond_publ_flag
O1 C14 . 1.345(2) ?
O1 C3 . 1.436(2) ?
O2 C13 . 1.347(2) ?
O2 C2 . 1.439(2) ?
O3 C9 . 1.355(2) ?
O3 C6 . 1.436(2) ?
O4 C10 . 1.345(3) ?
O4 C5 . 1.441(2) ?
O6 C9 . 1.199(3) ?
C1 C2 . 1.531(3) ?
C1 C6 . 1.534(3) ?
C1 C7 . 1.536(3) ?
C1 H1 . 0.9800 ?
O7 C13 . 1.195(3) ?
C3 C4 . 1.525(3) ?
C3 C2 . 1.551(3) ?
C3 H3 . 0.9800 ?
O5 C10 . 1.173(3) ?
C9 C11 . 1.484(4) ?
C5 C4 . 1.528(3) ?
C5 C6 . 1.552(3) ?
C5 H5 . 0.9800 ?
C8 C7 . 1.529(3) ?
C8 C4 . 1.532(3) ?
C8 Cl2 . 1.7982(19) ?
C8 H8 . 0.9800 ?
C2 H2 . 0.9800 ?
C7 Cl1 . 1.796(2) ?
C7 H7 . 0.9800 ?
C6 H6 . 0.9800 ?
C13 C16 . 1.495(3) ?
C4 H4 . 0.9800 ?
C14 O8 . 1.197(3) ?
C14 C15 . 1.484(4) ?
C12 C10 . 1.493(4) ?
C12 H12C . 0.9600 ?
C12 H12A . 0.9600 ?
C12 H12B . 0.9600 ?
C15 H15A . 0.9600 ?
C15 H15B . 0.9600 ?
C15 H15C . 0.9600 ?
C11 H11C . 0.9600 ?
C11 H11A . 0.9600 ?
C11 H11B . 0.9600 ?
C16 H16C . 0.9600 ?
C16 H16B . 0.9600 ?
C16 H16A . 0.9600 ?

loop_
_geom_hbond_atom_site_label_D
_geom_hbond_atom_site_label_H
_geom_hbond_atom_site_label_A
_geom_hbond_site_symmetry_A
_geom_hbond_distance_DH
_geom_hbond_distance_HA
_geom_hbond_distance_DA
_geom_hbond_angle_DHA
C7 H7 O6 4_565 0.98 2.46 3.425(3) 169
C8 H8 O8 4_575 0.98 2.42 3.377(3) 166
C16 H16A O7 4_575 0.96 2.53 3.416(4) 154
C12 H12B O5 4_665 0.96 2.52 3.297(4) 137
C6 H6 O7 3_666 0.98 2.60 3.240(3) 123

loop_
_geom_torsion_atom_site_label_1
_geom_torsion_atom_site_label_2
_geom_torsion_atom_site_label_3
_geom_torsion_atom_site_label_4
_geom_torsion_site_symmetry_1
_geom_torsion_site_symmetry_2
_geom_torsion_site_symmetry_3
_geom_torsion_site_symmetry_4
_geom_torsion
_geom_torsion_publ_flag
C14 O1 C3 C4 . . . . 164.71(17) ?
C14 O1 C3 C2 . . . . -75.9(2) ?
C6 O3 C9 O6 . . . . 2.1(4) ?
C6 O3 C9 C11 . . . . -177.5(2) ?
C10 O4 C5 C4 . . . . 105.8(2) ?
C10 O4 C5 C6 . . . . -134.2(2) ?
C13 O2 C2 C1 . . . . -85.8(2) ?
C13 O2 C2 C3 . . . . 154.22(17) ?
C6 C1 C2 O2 . . . . -172.81(15) ?
C7 C1 C2 O2 . . . . -57.0(2) ?
C6 C1 C2 C3 . . . . -53.9(2) ?
C7 C1 C2 C3 . . . . 62.0(2) ?
O1 C3 C2 O2 . . . . -7.5(2) ?
C4 C3 C2 O2 . . . . 110.12(17) ?
O1 C3 C2 C1 . . . . -128.73(16) ?
C4 C3 C2 C1 . . . . -11.1(2) ?
C4 C8 C7 C1 . . . . -23.6(2) ?
Cl2 C8 C7 C1 . . . . -145.30(14) ?
C4 C8 C7 Cl1 . . . . -148.64(13) ?
Cl2 C8 C7 Cl1 . . . . 89.70(15) ?
C2 C1 C7 C8 . . . . -41.9(2) ?
C6 C1 C7 C8 . . . . 75.91(19) ?
C2 C1 C7 Cl1 . . . . 82.20(18) ?
C6 C1 C7 Cl1 . . . . -159.95(14) ?
C9 O3 C6 C1 . . . . -156.87(19) ?
C9 O3 C6 C5 . . . . 84.5(2) ?
C2 C1 C6 O3 . . . . -53.5(2) ?
C7 C1 C6 O3 . . . . -174.44(16) ?
C2 C1 C6 C5 . . . . 67.6(2) ?
C7 C1 C6 C5 . . . . -53.4(2) ?
O4 C5 C6 O3 . . . . -14.1(2) ?
C4 C5 C6 O3 . . . . 105.27(18) ?
O4 C5 C6 C1 . . . . -131.97(17) ?
C4 C5 C6 C1 . . . . -12.6(2) ?
C2 O2 C13 O7 . . . . 3.9(3) ?
C2 O2 C13 C16 . . . . -175.8(2) ?
O1 C3 C4 C5 . . . . -172.47(15) ?
C2 C3 C4 C5 . . . . 66.09(19) ?
O1 C3 C4 C8 . . . . 68.23(19) ?
C2 C3 C4 C8 . . . . -53.2(2) ?
O4 C5 C4 C3 . . . . 67.1(2) ?
C6 C5 C4 C3 . . . . -52.3(2) ?
O4 C5 C4 C8 . . . . -175.22(15) ?
C6 C5 C4 C8 . . . . 65.4(2) ?
C7 C8 C4 C3 . . . . 74.40(19) ?
Cl2 C8 C4 C3 . . . . -163.84(13) ?
C7 C8 C4 C5 . . . . -44.1(2) ?
Cl2 C8 C4 C5 . . . . 77.66(18) ?
C3 O1 C14 O8 . . . . -4.8(3) ?
C3 O1 C14 C15 . . . . 174.3(2) ?
C5 O4 C10 O5 . . . . -1.7(4) ?
C5 O4 C10 C12 . . . . 178.0(2) ?
